data_2200080
loop_
_publ_author_name
'Lynch, Daniel E.'
'McClenaghan, Ian'

_publ_section_title
;
 (<i>E</i>)-1-(2-Thienyl)ethanone 8-quinolylhydrozone
;
_journal_issue 1
_journal_name_full 'Acta Crystallographica Section E'
_journal_page_first o52
_journal_page_last o53
_journal_paper_doi 10.1107/S1600536800019607
_journal_volume 57
_journal_year 2001
_chemical_formula_moiety 'C15 H13 N3 S'
_chemical_formula_sum 'C15 H13 N3 S'
_chemical_formula_weight 267.34
_chemical_melting_point 433.0(10)
_chemical_name_systematic
;
(E)-1-(2-Thienyl)ethanone 8-quinolylhydrozone
;
_space_group_IT_number 61
_symmetry_cell_setting orthorhombic
_symmetry_space_group_name_Hall '-P 2ac 2ab'
_symmetry_space_group_name_H-M 'P b c a'
_audit_creation_method SHELXL-97
_cell_angle_alpha 90.00
_cell_angle_beta 90.00
_cell_angle_gamma 90.00
_cell_formula_units_Z 8
_cell_length_a 10.148(2)
_cell_length_b 14.251(3)
_cell_length_c 18.103(4)
_cell_measurement_reflns_used 46446
_cell_measurement_temperature 150(2)
_cell_measurement_theta_max 27.48
_cell_measurement_theta_min 1.02
_cell_volume 2618.0(10)
_computing_cell_refinement 'DENZO and COLLECT'
_computing_data_collection 'DENZO (Otwinowski & Minor, 1997) and COLLECT (Hooft, 1998)'
_computing_data_reduction 'DENZO and COLLECT'
_computing_publication_material SHELXL97
_computing_structure_refinement 'SHELXL97 (Sheldrick, 1997)'
_computing_structure_solution 'SHELXS97 (Sheldrick, 1997)'
_diffrn_ambient_temperature 150(2)
_diffrn_detector_area_resol_mean 9.091
_diffrn_measured_fraction_theta_full .980
_diffrn_measured_fraction_theta_max .980
_diffrn_measurement_device_type 'Enraf Nonius KappaCCD area-detector'
_diffrn_measurement_method '\f and \w'
_diffrn_radiation_monochromator graphite
_diffrn_radiation_source 'Enraf Nonius FR591 rotating anode'
_diffrn_radiation_type MoK\a
_diffrn_radiation_wavelength .71073
_diffrn_reflns_av_R_equivalents .121
_diffrn_reflns_av_sigmaI/netI .1138
_diffrn_reflns_limit_h_max 13
_diffrn_reflns_limit_h_min -11
_diffrn_reflns_limit_k_max 18
_diffrn_reflns_limit_k_min -18
_diffrn_reflns_limit_l_max 21
_diffrn_reflns_limit_l_min -23
_diffrn_reflns_number 20334
_diffrn_reflns_theta_full 27.52
_diffrn_reflns_theta_max 27.52
_diffrn_reflns_theta_min 2.25
_diffrn_standards_decay_% 0
_diffrn_standards_number 0
_exptl_absorpt_coefficient_mu .236
_exptl_absorpt_correction_T_max .995
_exptl_absorpt_correction_T_min .933
_exptl_absorpt_correction_type multi-scan
_exptl_absorpt_process_details '(SORTAV; Blessing, 1995)'
_exptl_crystal_colour orange
_exptl_crystal_density_diffrn 1.357
_exptl_crystal_density_method 'not measured'
_exptl_crystal_description plate
_exptl_crystal_F_000 1120
_exptl_crystal_size_max .30
_exptl_crystal_size_mid .24
_exptl_crystal_size_min .02
_refine_diff_density_max .320
_refine_diff_density_min -.331
_refine_ls_extinction_method none
_refine_ls_goodness_of_fit_ref .98
_refine_ls_hydrogen_treatment mixed
_refine_ls_matrix_type full
_refine_ls_number_parameters 177
_refine_ls_number_reflns 2947
_refine_ls_number_restraints 0
_refine_ls_restrained_S_all .98
_refine_ls_R_factor_all .150
_refine_ls_R_factor_gt .061
_refine_ls_shift/su_max <0.001
_refine_ls_shift/su_mean <0.001
_refine_ls_structure_factor_coef Fsqd
_refine_ls_weighting_details 'w = 1/[\s^2^(Fo^2^)+(0.0867P)^2^] where P = (Fo^2^+2Fc^2^)/3'
_refine_ls_weighting_scheme calc
_refine_ls_wR_factor_ref .170
_reflns_number_gt 1498
_reflns_number_total 2947
_reflns_threshold_expression I>2\s(I)
_cod_data_source_file ob6015.cif
_cod_data_source_block I
_cod_depositor_comments
;
The following automatic conversions were performed:

'_chemical_melting_point' value '432-434 K' was changed to
'433.0(10)' - the average value was taken and precision was
estimated.

Automatic conversion script
Id: cif_fix_values 1646 2011-03-28 12:23:43Z adriana 

The following automatic conversions were performed:

'_chemical_melting_point' value '432-434 K' was changed to
'433.0(10)' - the average value was taken and precision was
estimated.

'_exptl_absorpt_correction_type' value 'Multi-scan'
changed to 'multi-scan' according to
/home/saulius/struct/CIF-dictionaries/cif_core.dic dictionary named
'cif_core.dic' version 2.4.1 from 2010-06-29.

Automatic conversion script
Id: cif_fix_values 1715 2011-07-08 13:25:40Z adriana 
;
_cod_original_cell_volume 2618.1(9)
_cod_database_code 2200080
_cod_database_fobs_code 2200080

loop_
_symmetry_equiv_pos_as_xyz
'x, y, z'
'-x+1/2, -y, z+1/2'
'-x, y+1/2, -z+1/2'
'x+1/2, -y+1/2, -z'
'-x, -y, -z'
'x-1/2, y, -z-1/2'
'x, -y-1/2, z-1/2'
'-x-1/2, y-1/2, z'

loop_
_atom_site_label
_atom_site_fract_x
_atom_site_fract_y
_atom_site_fract_z
_atom_site_U_iso_or_equiv
_atom_site_adp_type
_atom_site_calc_flag
_atom_site_refinement_flags
_atom_site_occupancy
_atom_site_disorder_assembly
_atom_site_disorder_group
_atom_site_type_symbol
N1 .5693(2) .64109(18) .37293(13) .0418(7) Uani d . 1 . . N
C2 .6529(3) .7026(2) .35234(16) .0381(8) Uani d . 1 . . C
H2 .6626 .7562 .3831 .048 Uiso calc R 1 . . H
C3 .7324(3) .6993(2) .28868(19) .0494(9) Uani d . 1 . . C
H3 .7920 .7485 .2768 .062 Uiso calc R 1 . . H
C4 .7195(3) .6214(2) .24448(17) .0471(9) Uani d . 1 . . C
H4 .7712 .6154 .2010 .059 Uiso calc R 1 . . H
C5 .6099(3) .4681(2) .22149(17) .0433(8) Uani d . 1 . . C
H5 .6582 .4583 .1772 .054 Uiso calc R 1 . . H
C6 .5212(3) .4034(2) .24518(18) .0462(8) Uani d . 1 . . C
H6 .5088 .3480 .2168 .058 Uiso calc R 1 . . H
C7 .4480(3) .4150(2) .30912(16) .0403(8) Uani d . 1 . . C
H7 .3864 .3683 .3235 .050 Uiso calc R 1 . . H
C8 .4644(3) .4946(2) .35212(15) .0357(7) Uani d . 1 . . C
C9 .5564(3) .5637(2) .32874(16) .0369(7) Uani d . 1 . . C
C10 .6294(3) .5505(2) .26396(16) .0387(8) Uani d . 1 . . C
N11 .3944(3) .5114(2) .41531(14) .0417(7) Uani d . 1 . . N
H11 .414(3) .564(3) .4480(18) .065(11) Uiso d . 1 . . H
N12 .3027(2) .44926(17) .43975(14) .0371(6) Uani d . 1 . . N
C13 .2338(3) .4690(2) .49707(16) .0354(7) Uani d . 1 . . C
C14 .2482(3) .5580(2) .54076(16) .0417(8) Uani d . 1 . . C
H141 .3407 .5664 .5548 .052 Uiso calc R 1 . . H
H142 .1936 .5542 .5853 .052 Uiso calc R 1 . . H
H143 .2196 .6113 .5106 .052 Uiso calc R 1 . . H
S15 .10862(8) .30193(6) .46517(4) .0436(3) Uani d . 1 . . S
C16 .1370(3) .4000(2) .51981(15) .0333(7) Uani d . 1 . . C
C17 .0599(3) .3978(2) .58123(17) .0448(8) Uani d . 1 . . C
H17 .0597 .4455 .6179 .056 Uiso calc R 1 . . H
C18 -.0204(3) .3163(2) .58454(18) .0475(9) Uani d . 1 . . C
H18 -.0793 .3032 .6240 .059 Uiso calc R 1 . . H
C19 -.0041(3) .2597(2) .52583(16) .0432(8) Uani d . 1 . . C
H19 -.0505 .2024 .5191 .054 Uiso calc R 1 . . H

loop_
_atom_site_aniso_label
_atom_site_aniso_U_11
_atom_site_aniso_U_22
_atom_site_aniso_U_33
_atom_site_aniso_U_12
_atom_site_aniso_U_13
_atom_site_aniso_U_23
N1 .0371(16) .0437(17) .0447(15) .0006(13) -.0044(12) -.0032(13)
C2 .0367(18) .0368(19) .0409(18) .0009(15) .0032(15) .0027(13)
C3 .0344(19) .051(2) .063(2) -.0020(16) -.0026(17) .0130(17)
C4 .0285(18) .067(3) .0457(19) .0109(17) .0083(15) .0128(17)
C5 .0369(19) .055(2) .0381(18) .0110(16) .0035(15) .0017(15)
C6 .0389(19) .048(2) .051(2) .0077(17) -.0023(16) -.0037(16)
C7 .0333(18) .046(2) .0420(18) .0024(15) -.0013(15) .0016(15)
C8 .0278(17) .0418(19) .0374(17) .0035(14) -.0045(14) .0054(14)
C9 .0267(17) .045(2) .0387(17) .0071(15) -.0033(14) .0033(14)
C10 .0291(18) .047(2) .0397(19) .0063(14) .0009(14) .0114(14)
N11 .0401(16) .0489(17) .0361(15) -.0052(13) .0044(13) -.0028(13)
N12 .0324(14) .0371(15) .0418(15) -.0018(12) .0000(12) .0068(11)
C13 .0315(17) .0408(19) .0337(17) .0046(14) -.0046(14) .0041(13)
C14 .0421(19) .0374(18) .0456(19) -.0008(14) -.0036(15) -.0022(14)
S15 .0419(5) .0418(5) .0470(5) -.0019(4) .0060(4) -.0015(3)
C16 .0277(17) .0350(17) .0371(17) .0041(13) -.0045(13) .0036(12)
C17 .043(2) .048(2) .0434(19) .0026(16) .0062(15) .0001(15)
C18 .040(2) .054(2) .048(2) -.0023(17) .0051(15) .0054(16)
C19 .0346(18) .0404(19) .055(2) .0003(15) .0046(15) .0030(15)

loop_
_atom_type_symbol
_atom_type_description
_atom_type_scat_dispersion_real
_atom_type_scat_dispersion_imag
_atom_type_scat_source
C C .0033 .0016 'International Tables Vol C Tables 4.2.6.8 and 6.1.1.4'
H H .0000 .0000 'International Tables Vol C Tables 4.2.6.8 and 6.1.1.4'
N N .0061 .0033 'International Tables Vol C Tables 4.2.6.8 and 6.1.1.4'
S S .1246 .1234 'International Tables Vol C Tables 4.2.6.8 and 6.1.1.4'

loop_
_geom_angle_atom_site_label_1
_geom_angle_atom_site_label_2
_geom_angle_atom_site_label_3
_geom_angle
C2 N1 C9 116.5(3)
N1 C2 C3 126.7(3)
N1 C2 H2 116.7
C3 C2 H2 116.7
C4 C3 C2 116.7(3)
C4 C3 H3 121.7
C2 C3 H3 121.7
C3 C4 C10 119.7(3)
C3 C4 H4 120.1
C10 C4 H4 120.1
C6 C5 C10 118.9(3)
C6 C5 H5 120.5
C10 C5 H5 120.5
C5 C6 C7 122.5(3)
C5 C6 H6 118.7
C7 C6 H6 118.7
C6 C7 C8 120.2(3)
C6 C7 H7 119.9
C8 C7 H7 119.9
N11 C8 C7 123.4(3)
N11 C8 C9 118.0(3)
C7 C8 C9 118.6(3)
N1 C9 C10 123.2(3)
N1 C9 C8 116.5(3)
C10 C9 C8 120.3(3)
C9 C10 C4 117.3(3)
C9 C10 C5 119.4(3)
C4 C10 C5 123.3(3)
N12 N11 C8 121.0(3)
N12 N11 H11 116(2)
C8 N11 H11 123(2)
C13 N12 N11 119.6(3)
N12 C13 C16 116.7(3)
N12 C13 C14 124.0(3)
C16 C13 C14 119.3(3)
C13 C14 H141 109.5
C13 C14 H142 109.5
H141 C14 H142 109.5
C13 C14 H143 109.5
H141 C14 H143 109.5
H142 C14 H143 109.5
C19 S15 C16 91.66(15)
C17 C16 C13 129.6(3)
C17 C16 S15 110.6(2)
C13 C16 S15 119.8(2)
C16 C17 C18 112.6(3)
C16 C17 H17 123.7
C18 C17 H17 123.7
C19 C18 C17 112.8(3)
C19 C18 H18 123.6
C17 C18 H18 123.6
C18 C19 S15 112.4(3)
C18 C19 H19 123.8
S15 C19 H19 123.8

loop_
_geom_bond_atom_site_label_1
_geom_bond_atom_site_label_2
_geom_bond_site_symmetry_2
_geom_bond_distance
_geom_bond_publ_flag
N1 C2 . 1.276(4) ?
N1 C9 . 1.369(4) ?
C2 C3 . 1.407(4) ?
C2 H2 . .9500 ?
C3 C4 . 1.375(5) ?
C3 H3 . .9500 ?
C4 C10 . 1.406(4) ?
C4 H4 . .9500 ?
C5 C6 . 1.359(4) ?
C5 C10 . 1.418(4) ?
C5 H5 . .9500 ?
C6 C7 . 1.385(4) ?
C6 H6 . .9500 ?
C7 C8 . 1.386(4) ?
C7 H7 . .9500 ?
C8 N11 . 1.368(4) ?
C8 C9 . 1.421(4) ?
C9 C10 . 1.400(4) ?
N11 N12 . 1.359(3) ?
N11 H11 . .97(4) ?
N12 C13 . 1.283(4) ?
C13 C16 . 1.449(4) ?
C13 C14 . 1.501(4) ?
C14 H141 . .9800 ?
C14 H142 . .9800 ?
C14 H143 . .9800 ?
S15 C19 . 1.696(3) ?
S15 C16 . 1.736(3) ?
C16 C17 . 1.360(4) ?
C17 C18 . 1.420(4) ?
C17 H17 . .9500 ?
C18 C19 . 1.345(4) ?
C18 H18 . .9500 ?
C19 H19 . .9500 ?

loop_
_geom_hbond_atom_site_label_D
_geom_hbond_atom_site_label_H
_geom_hbond_atom_site_label_A
_geom_hbond_distance_DH
_geom_hbond_distance_HA
_geom_hbond_distance_DA
_geom_hbond_angle_DHA
_geom_hbond_publ_flag
N11 H11 N1 .97(4) 2.36(3) 2.675(4) 98(2) yes

loop_
_geom_torsion_atom_site_label_1
_geom_torsion_atom_site_label_2
_geom_torsion_atom_site_label_3
_geom_torsion_atom_site_label_4
_geom_torsion
C9 N1 C2 C3 .5(5)
N1 C2 C3 C4 -.7(5)
C2 C3 C4 C10 .4(4)
C10 C5 C6 C7 .4(5)
C5 C6 C7 C8 -.5(5)
C6 C7 C8 N11 179.1(3)
C6 C7 C8 C9 .6(4)
C2 N1 C9 C10 -.1(4)
C2 N1 C9 C8 179.3(3)
N11 C8 C9 N1 1.4(4)
C7 C8 C9 N1 180.0(3)
N11 C8 C9 C10 -179.2(3)
C7 C8 C9 C10 -.6(4)
N1 C9 C10 C4 -.1(4)
C8 C9 C10 C4 -179.5(2)
N1 C9 C10 C5 179.9(3)
C8 C9 C10 C5 .6(4)
C3 C4 C10 C9 .0(4)
C3 C4 C10 C5 179.9(3)
C6 C5 C10 C9 -.5(4)
C6 C5 C10 C4 179.6(3)
C7 C8 N11 N12 .0(4)
C9 C8 N11 N12 178.5(2)
C8 N11 N12 C13 -176.5(3)
N11 N12 C13 C16 179.5(2)
N11 N12 C13 C14 -.5(4)
N12 C13 C16 C17 173.2(3)
C14 C13 C16 C17 -6.7(4)
N12 C13 C16 S15 -5.9(3)
C14 C13 C16 S15 174.1(2)
C19 S15 C16 C17 -.6(2)
C19 S15 C16 C13 178.7(2)
C13 C16 C17 C18 -178.3(3)
S15 C16 C17 C18 .9(3)
C16 C17 C18 C19 -.9(4)
C17 C18 C19 S15 .4(4)
C16 S15 C19 C18 .1(3)

loop_
_cod_related_entry_id
_cod_related_entry_database
_cod_related_entry_code
1 ChemSpider 24730951
